data_7124045
loop_
_publ_author_name
'Zhang, Cui-Juan'
'Lian, Kai-Ting'
'Huang, Guo-Zhang'
'Bala, Sukhen'
'Ni, Zhao-Ping'
'Tong, Ming-Liang'

_publ_section_title
;
 Hysteretic Four-Step Spin-Crossover in a 3D Hofmann-type Metal-Organic
 Framework with Aromatic Guest
;
_journal_name_full 'Chemical Communications'
_journal_paper_doi 10.1039/C9CC06017K
_journal_year 2019
_chemical_formula_moiety 'C16 H8 Ag2 Fe N8 O, 1.5(C6 H6)'
_chemical_formula_sum 'C25 H17 Ag2 Fe N8 O'
_chemical_formula_weight 717.05
_space_group_crystal_system monoclinic
_space_group_IT_number 15
_space_group_name_Hall '-C 2yc'
_space_group_name_H-M_alt 'C 1 2/c 1'
_symmetry_space_group_name_Hall '-C 2yc'
_symmetry_space_group_name_H-M 'C 1 2/c 1'
_atom_sites_solution_hydrogens mixed
_atom_sites_solution_primary dual
_audit_creation_date 2018-10-26
_audit_creation_method
;
Olex2 1.2
(compiled 2018.05.29 svn.r3508 for OlexSys, GUI svn.r5506)
;
_audit_update_record
;
2019-04-30 deposited with the CCDC.    2019-08-20 downloaded from the CCDC.
;
_cell_angle_alpha 90
_cell_angle_beta 105.924(2)
_cell_angle_gamma 90
_cell_formula_units_Z 8
_cell_length_a 28.6573(19)
_cell_length_b 14.3191(10)
_cell_length_c 14.5629(9)
_cell_measurement_reflns_used 9994
_cell_measurement_temperature 273(2)
_cell_measurement_theta_max 26.29
_cell_measurement_theta_min 2.63
_cell_volume 5746.5(7)
_computing_cell_refinement 'SAINT v8.37A (Bruker, 2015)'
_computing_data_reduction 'SAINT v8.37A (Bruker, 2015)'
_computing_molecular_graphics 'Olex2 (Dolomanov et al., 2009)'
_computing_publication_material 'Olex2 (Dolomanov et al., 2009)'
_computing_structure_refinement 'ShelXL (Sheldrick, 2015)'
_computing_structure_solution 'ShelXT (Sheldrick, 2015)'
_diffrn_ambient_temperature 273.06
_diffrn_measured_fraction_theta_full 0.998
_diffrn_measured_fraction_theta_max 0.997
_diffrn_measurement_device_type 'Bruker APEX-II CCD'
_diffrn_measurement_method '\f and \w scans'
_diffrn_radiation_type MoK\a
_diffrn_radiation_wavelength 0.71073
_diffrn_reflns_av_R_equivalents 0.0449
_diffrn_reflns_av_unetI/netI 0.0246
_diffrn_reflns_Laue_measured_fraction_full 0.998
_diffrn_reflns_Laue_measured_fraction_max 0.997
_diffrn_reflns_limit_h_max 36
_diffrn_reflns_limit_h_min -37
_diffrn_reflns_limit_k_max 18
_diffrn_reflns_limit_k_min -18
_diffrn_reflns_limit_l_max 18
_diffrn_reflns_limit_l_min -17
_diffrn_reflns_number 60633
_diffrn_reflns_point_group_measured_fraction_full 0.998
_diffrn_reflns_point_group_measured_fraction_max 0.997
_diffrn_reflns_theta_full 26.000
_diffrn_reflns_theta_max 27.543
_diffrn_reflns_theta_min 2.634
_diffrn_standards_number 0
_exptl_absorpt_coefficient_mu 1.879
_exptl_absorpt_correction_T_max 0.7456
_exptl_absorpt_correction_T_min 0.6582
_exptl_absorpt_correction_type multi-scan
_exptl_absorpt_process_details
;
SADABS-2014/5 (Bruker,2014/5) was used for absorption correction.
wR2(int) was 0.0736 before and 0.0494 after correction.
The Ratio of minimum to maximum transmission is 0.8828.
The \l/2 correction factor is Not present.
;
_exptl_crystal_colour yellow
_exptl_crystal_colour_primary yellow
_exptl_crystal_density_diffrn 1.658
_exptl_crystal_description block
_exptl_crystal_F_000 2808
_exptl_crystal_size_max 0.119
_exptl_crystal_size_mid 0.08
_exptl_crystal_size_min 0.041
_refine_diff_density_max 1.308
_refine_diff_density_min -0.719
_refine_diff_density_rms 0.112
_refine_ls_extinction_method none
_refine_ls_goodness_of_fit_ref 1.061
_refine_ls_hydrogen_treatment constr
_refine_ls_matrix_type full
_refine_ls_number_parameters 349
_refine_ls_number_reflns 6623
_refine_ls_number_restraints 111
_refine_ls_restrained_S_all 1.071
_refine_ls_R_factor_all 0.0630
_refine_ls_R_factor_gt 0.0388
_refine_ls_shift/su_max 0.003
_refine_ls_shift/su_mean 0.000
_refine_ls_structure_factor_coef Fsqd
_refine_ls_weighting_details 'w=1/[\s^2^(Fo^2^)+(0.0649P)^2^+12.1004P] where P=(Fo^2^+2Fc^2^)/3'
_refine_ls_weighting_scheme calc
_refine_ls_wR_factor_gt 0.1101
_refine_ls_wR_factor_ref 0.1236
_reflns_Friedel_coverage 0.000
_reflns_number_gt 4833
_reflns_number_total 6623
_reflns_threshold_expression 'I > 2\s(I)'
_cod_data_source_file c9cc06017k2.cif
_cod_data_source_block 1-bz-273K
_cod_database_code 7124045
_shelx_shelxl_version_number 2014/7
_shelx_space_group_comment
;
The symmetry employed for this shelxl refinement is uniquely defined
by the following loop, which should always be used as a source of
symmetry information in preference to the above space-group names.
They are only intended as comments.
;
_shelx_estimated_absorpt_t_max 0.927
_shelx_estimated_absorpt_t_min 0.807
_olex2_refinement_description
;
1. Fixed Uiso
 At 1.2 times of:
  All C(H) groups
2. Restrained distances
 C17-C18 = C19-C20 = C21-C22
 1.39 with sigma of 0.005
3. Uiso/Uaniso restraints and constraints
C26 \\sim C27 \\sim C28 \\sim C23 \\sim C24 \\sim C25: within 1.7A with sigma
of 0.01 and sigma for terminal atoms of 0.02
C22 \\sim C17 \\sim C18 \\sim C19 \\sim C20 \\sim C21: within 1.7A with sigma
of 0.01 and sigma for terminal atoms of 0.02
Uanis(C27) \\sim Ueq, Uanis(C28) \\sim Ueq, Uanis(C23) \\sim Ueq, Uanis(C24)
\\sim Ueq, Uanis(C25) \\sim Ueq, Uanis(C26) \\sim Ueq: with sigma of 0.01 and
sigma for terminal atoms of 0.02
4. Others
 Fixed Sof: C25(0.5) H25(0.5) C24(0.5) H24(0.5) C23(0.5) H23(0.5) C28(0.5)
 H28(0.5) C27(0.5) H27(0.5) C26(0.5) H26(0.5)
5.a Riding coordinates:
 C25(H25), C24(H24), C23(H23), C28(H28), C27(H27), C26(H26)
5.b Aromatic/amide H refined with riding coordinates:
 C5(H5), C6(H6), C8(H8), C9(H9), C13(H13), C14(H14), C15(H15), C16(H16),
 C17(H17), C18(H18), C19(H19), C20(H20), C21(H21), C22(H22)
5.c Fitted hexagon refined as free rotating group:
 C25(C24,C23,C28,C27,C26)
;
_olex2_submission_special_instructions 'No special instructions were received'

loop_
_space_group_symop_operation_xyz
'x, y, z'
'-x, y, -z+1/2'
'x+1/2, y+1/2, z'
'-x+1/2, y+1/2, -z+1/2'
'-x, -y, -z'
'x, -y, z-1/2'
'-x+1/2, -y+1/2, -z'
'x+1/2, -y+1/2, z-1/2'

loop_
_atom_site_label
_atom_site_type_symbol
_atom_site_fract_x
_atom_site_fract_y
_atom_site_fract_z
_atom_site_U_iso_or_equiv
_atom_site_adp_type
_atom_site_occupancy
_atom_site_site_symmetry_order
_atom_site_calc_flag
_atom_site_refinement_flags_posn
_atom_site_refinement_flags_adp
_atom_site_refinement_flags_occupancy
Ag1 Ag 0.27060(2) 0.54973(2) -0.45730(2) 0.05603(13) Uani 1 1 d . . .
Ag2 Ag 0.33410(2) -0.04102(2) -0.00467(2) 0.05472(12) Uani 1 1 d . . .
C1 C 0.27244(15) 0.3538(3) -0.0609(3) 0.0462(9) Uani 1 1 d . . .
C2 C 0.27968(14) 0.4404(3) -0.3628(3) 0.0438(9) Uani 1 1 d . . .
C3 C 0.33237(15) 0.1402(3) -0.4036(3) 0.0500(10) Uani 1 1 d . . .
C4 C 0.33187(14) 0.0648(3) -0.1007(3) 0.0446(9) Uani 1 1 d . . .
C5 C 0.22314(13) 0.1023(2) -0.3228(3) 0.0410(8) Uani 1 1 d . . .
H5 H 0.2488 0.0614 -0.2988 0.049 Uiso 1 1 calc R . .
C6 C 0.17992(13) 0.0658(3) -0.3775(3) 0.0438(9) Uani 1 1 d . . .
H6 H 0.1766 0.0021 -0.3897 0.053 Uiso 1 1 calc R . .
C7 C 0.14142(12) 0.1263(3) -0.4140(2) 0.0354(7) Uani 1 1 d . . .
C8 C 0.14774(13) 0.2196(3) -0.3895(3) 0.0464(9) Uani 1 1 d . . .
H8 H 0.1224 0.2619 -0.4102 0.056 Uiso 1 1 calc R . .
C9 C 0.19258(13) 0.2489(3) -0.3336(3) 0.0452(9) Uani 1 1 d . . .
H9 H 0.1965 0.3117 -0.3169 0.054 Uiso 1 1 calc R . .
C10 C 0.09693(12) 0.0914(3) -0.4799(3) 0.0378(8) Uani 1 1 d . . .
C11 C 0.02251(12) 0.0895(3) -0.5610(2) 0.0368(8) Uani 1 1 d . . .
C12 C -0.02745(12) 0.1226(3) -0.5955(2) 0.0364(8) Uani 1 1 d . . .
C13 C -0.05541(13) 0.0926(3) -0.6842(3) 0.0461(9) Uani 1 1 d . . .
H13 H -0.0429 0.0505 -0.7200 0.055 Uiso 1 1 calc R . .
C14 C -0.10206(13) 0.1263(3) -0.7181(3) 0.0471(10) Uani 1 1 d . . .
H14 H -0.1203 0.1070 -0.7782 0.057 Uiso 1 1 calc R . .
C15 C -0.09564(14) 0.2107(3) -0.5830(3) 0.0468(9) Uani 1 1 d . . .
H15 H -0.1094 0.2506 -0.5473 0.056 Uiso 1 1 calc R . .
C16 C -0.04823(14) 0.1810(3) -0.5433(3) 0.0479(10) Uani 1 1 d . . .
H16 H -0.0309 0.2003 -0.4826 0.057 Uiso 1 1 calc R . .
Fe1 Fe 0.30372(2) 0.25157(3) -0.23358(3) 0.02721(12) Uani 1 1 d . . .
N1 N 0.27843(12) 0.3104(2) -0.1220(2) 0.0426(7) Uani 1 1 d . . .
N2 N 0.28490(11) 0.3763(2) -0.3152(2) 0.0409(7) Uani 1 1 d . . .
N3 N 0.32818(12) 0.1891(2) -0.3451(2) 0.0457(8) Uani 1 1 d . . .
N4 N 0.32477(11) 0.1276(2) -0.1505(2) 0.0426(7) Uani 1 1 d . . .
N5 N 0.23025(10) 0.1927(2) -0.3024(2) 0.0343(6) Uani 1 1 d . . .
N6 N 0.09130(11) 0.0190(3) -0.5343(3) 0.0500(8) Uani 1 1 d . . .
N7 N 0.04244(11) 0.0191(2) -0.5885(2) 0.0483(8) Uani 1 1 d . . .
N8 N -0.12246(10) 0.1852(2) -0.6694(2) 0.0361(6) Uani 1 1 d . . .
O1 O 0.05452(8) 0.14050(19) -0.49162(17) 0.0416(6) Uani 1 1 d . . .
C17 C 0.1415(3) 0.2756(6) -0.1387(5) 0.116(2) Uani 1 1 d D U .
H17 H 0.1701 0.2695 -0.0899 0.140 Uiso 1 1 calc R . .
C18 C 0.1116(3) 0.1992(6) -0.1631(6) 0.119(2) Uani 1 1 d D U .
H18 H 0.1206 0.1422 -0.1329 0.143 Uiso 1 1 calc R . .
C19 C 0.0685(3) 0.2076(6) -0.2320(6) 0.123(2) Uani 1 1 d D U .
H19 H 0.0473 0.1573 -0.2482 0.147 Uiso 1 1 calc R . .
C20 C 0.0571(3) 0.2930(7) -0.2772(6) 0.132(3) Uani 1 1 d D U .
H20 H 0.0280 0.3004 -0.3247 0.158 Uiso 1 1 calc R . .
C21 C 0.0882(3) 0.3659(7) -0.2524(6) 0.129(2) Uani 1 1 d D U .
H21 H 0.0805 0.4229 -0.2834 0.154 Uiso 1 1 calc R . .
C22 C 0.1314(3) 0.3562(7) -0.1814(6) 0.122(2) Uani 1 1 d D U .
H22 H 0.1527 0.4062 -0.1644 0.146 Uiso 1 1 calc R . .
C25 C -0.0181(7) 0.3282(10) 0.2016(13) 0.191(6) Uani 0.5 1 d . U P
H25 H -0.0354 0.2953 0.2406 0.229 Uiso 0.5 1 d R . P
C24 C 0.0317(7) 0.3424(11) 0.2312(9) 0.183(6) Uani 0.5 1 d G U P
H24 H 0.0526 0.3177 0.2970 0.219 Uiso 0.5 1 d R . P
C23 C 0.0546(5) 0.3908(11) 0.1730(13) 0.174(5) Uani 0.5 1 d G U P
H23 H 0.0896 0.4000 0.1959 0.209 Uiso 0.5 1 d R . P
C28 C 0.0276(7) 0.4250(10) 0.0852(12) 0.176(5) Uani 0.5 1 d G U P
H28 H 0.0371 0.4520 0.0327 0.211 Uiso 0.5 1 d R . P
C27 C -0.0223(7) 0.4108(12) 0.0556(9) 0.201(6) Uani 0.5 1 d G U P
H27 H -0.0429 0.4353 -0.0096 0.241 Uiso 0.5 1 d R . P
C26 C -0.0452(5) 0.3624(12) 0.1138(14) 0.196(6) Uani 0.5 1 d G U P
H26 H -0.0806 0.3531 0.0907 0.236 Uiso 0.5 1 d R . P

loop_
_atom_site_aniso_label
_atom_site_aniso_U_11
_atom_site_aniso_U_22
_atom_site_aniso_U_33
_atom_site_aniso_U_23
_atom_site_aniso_U_13
_atom_site_aniso_U_12
Ag1 0.0613(2) 0.0530(2) 0.0525(2) 0.02531(15) 0.01344(16) 0.00084(15)
Ag2 0.0626(2) 0.0519(2) 0.0511(2) 0.02244(14) 0.01795(16) 0.00586(15)
C1 0.048(2) 0.045(2) 0.047(2) -0.0113(18) 0.0155(18) -0.0092(18)
C2 0.0351(19) 0.048(2) 0.045(2) 0.0129(18) 0.0056(16) 0.0009(16)
C3 0.052(2) 0.052(2) 0.048(2) -0.0103(19) 0.0167(19) -0.0059(19)
C4 0.039(2) 0.045(2) 0.046(2) 0.0092(18) 0.0069(17) -0.0032(17)
C5 0.0289(18) 0.0329(18) 0.053(2) 0.0020(16) -0.0023(16) 0.0026(14)
C6 0.038(2) 0.0333(18) 0.054(2) -0.0068(16) 0.0017(17) -0.0013(16)
C7 0.0254(16) 0.0395(19) 0.0385(18) 0.0005(15) 0.0039(14) -0.0024(14)
C8 0.0300(19) 0.037(2) 0.065(3) 0.0020(18) 0.0010(17) 0.0046(16)
C9 0.036(2) 0.0332(19) 0.061(2) -0.0054(17) 0.0047(18) -0.0011(16)
C10 0.0279(17) 0.043(2) 0.0390(19) -0.0007(16) 0.0027(14) 0.0023(15)
C11 0.0286(17) 0.042(2) 0.0359(18) -0.0006(15) 0.0018(14) -0.0015(15)
C12 0.0261(17) 0.0421(19) 0.0367(18) 0.0014(15) 0.0016(14) -0.0015(14)
C13 0.0310(19) 0.060(2) 0.044(2) -0.0149(18) 0.0049(16) 0.0052(17)
C14 0.0309(19) 0.066(3) 0.038(2) -0.0145(18) -0.0016(15) 0.0029(18)
C15 0.042(2) 0.057(2) 0.0347(19) -0.0120(17) -0.0007(16) 0.0118(18)
C16 0.037(2) 0.060(3) 0.0367(19) -0.0094(18) -0.0070(16) 0.0122(18)
Fe1 0.0273(2) 0.0278(2) 0.0241(2) 0.00013(17) 0.00291(18) -0.00144(18)
N1 0.0455(18) 0.0425(17) 0.0413(17) -0.0100(14) 0.0145(14) -0.0050(14)
N2 0.0354(16) 0.0406(17) 0.0412(17) 0.0104(14) 0.0014(13) -0.0028(13)
N3 0.0469(19) 0.0508(19) 0.0395(17) -0.0110(15) 0.0118(15) -0.0030(15)
N4 0.0403(17) 0.0401(17) 0.0427(17) 0.0079(14) 0.0036(14) -0.0050(14)
N5 0.0283(14) 0.0355(15) 0.0357(15) 0.0011(12) 0.0033(12) -0.0002(12)
N6 0.0313(16) 0.053(2) 0.058(2) -0.0106(17) -0.0001(15) 0.0028(15)
N7 0.0304(16) 0.0507(19) 0.055(2) -0.0135(16) -0.0025(14) -0.0010(14)
N8 0.0303(15) 0.0424(17) 0.0318(14) -0.0014(12) 0.0021(12) 0.0027(13)
O1 0.0259(12) 0.0449(15) 0.0469(15) -0.0073(11) -0.0018(10) 0.0037(11)
C17 0.114(5) 0.148(6) 0.084(4) 0.014(4) 0.022(4) -0.001(5)
C18 0.117(5) 0.138(6) 0.111(5) 0.030(4) 0.047(4) 0.007(4)
C19 0.106(5) 0.142(6) 0.130(5) 0.002(5) 0.050(4) -0.010(5)
C20 0.113(5) 0.158(6) 0.118(5) -0.003(5) 0.021(4) 0.024(5)
C21 0.153(6) 0.115(5) 0.117(5) 0.005(4) 0.035(5) 0.042(5)
C22 0.142(5) 0.125(5) 0.099(5) -0.025(4) 0.032(4) -0.002(5)
C25 0.191(8) 0.187(8) 0.196(8) -0.011(6) 0.056(6) 0.006(6)
C24 0.182(8) 0.174(7) 0.192(8) -0.024(6) 0.050(6) 0.011(6)
C23 0.169(7) 0.168(7) 0.189(8) -0.023(6) 0.054(6) 0.002(6)
C28 0.165(8) 0.177(7) 0.184(8) -0.025(6) 0.047(6) -0.003(6)
C27 0.191(8) 0.210(8) 0.198(8) -0.004(6) 0.048(6) 0.004(6)
C26 0.183(8) 0.202(8) 0.201(8) -0.004(6) 0.047(6) 0.004(6)

loop_
_atom_type_symbol
_atom_type_description
_atom_type_scat_dispersion_real
_atom_type_scat_dispersion_imag
_atom_type_scat_source
C C 0.0033 0.0016 'International Tables Vol C Tables 4.2.6.8 and 6.1.1.4'
H H 0.0000 0.0000 'International Tables Vol C Tables 4.2.6.8 and 6.1.1.4'
Ag Ag -0.8971 1.1015 'International Tables Vol C Tables 4.2.6.8 and 6.1.1.4'
Fe Fe 0.3463 0.8444 'International Tables Vol C Tables 4.2.6.8 and 6.1.1.4'
N N 0.0061 0.0033 'International Tables Vol C Tables 4.2.6.8 and 6.1.1.4'
O O 0.0106 0.0060 'International Tables Vol C Tables 4.2.6.8 and 6.1.1.4'

loop_
_geom_angle_atom_site_label_1
_geom_angle_atom_site_label_2
_geom_angle_atom_site_label_3
_geom_angle
_geom_angle_site_symmetry_1
_geom_angle_site_symmetry_3
C1 Ag1 Ag2 111.10(12) 6_565 4_554
C2 Ag1 Ag2 75.21(11) . 4_554
C2 Ag1 C1 168.41(16) . 6_565
C3 Ag2 Ag1 101.55(12) 6_556 4_544
C4 Ag2 Ag1 74.19(11) . 4_544
C4 Ag2 C3 175.00(17) . 6_556
N1 C1 Ag1 169.0(4) . 6_566
N2 C2 Ag1 175.6(4) . .
N3 C3 Ag2 173.0(4) . 6
N4 C4 Ag2 170.1(4) . .
C6 C5 H5 118.1 . .
N5 C5 H5 118.1 . .
N5 C5 C6 123.7(3) . .
C5 C6 H6 120.7 . .
C5 C6 C7 118.6(3) . .
C7 C6 H6 120.7 . .
C6 C7 C10 119.9(3) . .
C8 C7 C6 118.0(3) . .
C8 C7 C10 122.0(3) . .
C7 C8 H8 120.7 . .
C7 C8 C9 118.7(3) . .
C9 C8 H8 120.7 . .
C8 C9 H9 118.1 . .
N5 C9 C8 123.7(3) . .
N5 C9 H9 118.1 . .
N6 C10 C7 128.3(3) . .
N6 C10 O1 112.2(3) . .
O1 C10 C7 119.4(3) . .
N7 C11 C12 129.0(3) . .
N7 C11 O1 112.6(3) . .
O1 C11 C12 118.3(3) . .
C13 C12 C11 118.7(3) . .
C16 C12 C11 122.8(3) . .
C16 C12 C13 118.5(3) . .
C12 C13 H13 120.7 . .
C14 C13 C12 118.7(3) . .
C14 C13 H13 120.7 . .
C13 C14 H14 118.2 . .
N8 C14 C13 123.6(3) . .
N8 C14 H14 118.2 . .
C16 C15 H15 118.2 . .
N8 C15 H15 118.2 . .
N8 C15 C16 123.5(4) . .
C12 C16 C15 118.7(3) . .
C12 C16 H16 120.6 . .
C15 C16 H16 120.6 . .
N1 Fe1 N2 90.43(13) . .
N1 Fe1 N3 178.47(12) . .
N1 Fe1 N4 89.92(13) . .
N1 Fe1 N5 90.90(11) . .
N1 Fe1 N8 90.12(11) . 8_556
N2 Fe1 N3 90.70(13) . .
N2 Fe1 N4 178.34(11) . .
N2 Fe1 N5 90.16(11) . .
N2 Fe1 N8 87.69(11) . 8_556
N3 Fe1 N4 88.99(13) . .
N3 Fe1 N5 88.07(12) . .
N3 Fe1 N8 90.96(12) . 8_556
N4 Fe1 N5 91.46(11) . .
N4 Fe1 N8 90.69(11) . 8_556
N5 Fe1 N8 177.63(10) . 8_556
C1 N1 Fe1 166.2(3) . .
C2 N2 Fe1 171.5(3) . .
C3 N3 Fe1 162.7(3) . .
C4 N4 Fe1 171.6(3) . .
C5 N5 Fe1 122.3(2) . .
C9 N5 C5 117.1(3) . .
C9 N5 Fe1 120.2(2) . .
C10 N6 N7 106.4(3) . .
C11 N7 N6 106.7(3) . .
C14 N8 C15 116.8(3) . .
C14 N8 Fe1 122.1(2) . 8_455
C15 N8 Fe1 120.9(2) . 8_455
C10 O1 C11 102.1(3) . .
C18 C17 H17 118.7 . .
C22 C17 H17 118.7 . .
C22 C17 C18 122.6(8) . .
C17 C18 H18 120.2 . .
C19 C18 C17 119.6(8) . .
C19 C18 H18 120.2 . .
C18 C19 H19 120.8 . .
C18 C19 C20 118.4(9) . .
C20 C19 H19 120.8 . .
C19 C20 H20 120.0 . .
C21 C20 C19 120.0(9) . .
C21 C20 H20 120.0 . .
C20 C21 H21 119.7 . .
C20 C21 C22 120.7(9) . .
C22 C21 H21 119.7 . .
C17 C22 C21 118.7(9) . .
C17 C22 H22 120.6 . .
C21 C22 H22 120.6 . .
C25 C25 H25 77.5 2 .
C24 C25 C25 61(2) 2 2
C24 C25 C25 47.3(14) . 2
C24 C25 H25 122.3 . .
C24 C25 H25 41.7 2 .
C24 C25 C24 105(3) 2 .
C24 C25 C26 120.0 . .
C24 C25 C26 119(3) 2 .
C26 C25 C25 158.4(8) . 2
C26 C25 H25 117.7 . .
C25 C24 C25 72(3) 2 .
C25 C24 C24 33.5(15) . 2
C25 C24 C24 41.1(11) 2 2
C25 C24 H24 121.1 . .
C25 C24 H24 53.7 2 .
C25 C24 C23 120.0 . .
C25 C24 C23 157.0(16) 2 .
C24 C24 H24 94.7 2 .
C23 C24 C24 140.2(10) . 2
C23 C24 H24 118.9 . .
C24 C23 H23 118.2 . .
C28 C23 C24 120.0 . .
C28 C23 H23 121.8 . .
C23 C28 H28 131.6 . .
C23 C28 C27 120.0 . .
C27 C28 H28 107.8 . .
C28 C27 H27 121.0 . .
C26 C27 C28 120.0 . .
C26 C27 H27 119.0 . .
C25 C26 H26 121.8 . .
C27 C26 C25 120.0 . .
C27 C26 H26 118.2 . .

loop_
_geom_bond_atom_site_label_1
_geom_bond_atom_site_label_2
_geom_bond_distance
_geom_bond_site_symmetry_2
Ag1 Ag2 3.1758(5) 4_554
Ag1 C1 2.056(4) 6_565
Ag1 C2 2.054(4) .
Ag2 Ag1 3.1757(5) 4_544
Ag2 C3 2.055(4) 6_556
Ag2 C4 2.051(4) .
C1 Ag1 2.056(4) 6_566
C1 N1 1.137(5) .
C2 N2 1.134(5) .
C3 Ag2 2.055(4) 6
C3 N3 1.135(5) .
C4 N4 1.139(5) .
C5 H5 0.9300 .
C5 C6 1.378(5) .
C5 N5 1.331(5) .
C6 H6 0.9300 .
C6 C7 1.388(5) .
C7 C8 1.383(5) .
C7 C10 1.458(5) .
C8 H8 0.9300 .
C8 C9 1.384(5) .
C9 H9 0.9300 .
C9 N5 1.324(5) .
C10 N6 1.288(5) .
C10 O1 1.374(4) .
C11 C12 1.460(5) .
C11 N7 1.276(5) .
C11 O1 1.374(4) .
C12 C13 1.388(5) .
C12 C16 1.371(5) .
C13 H13 0.9300 .
C13 C14 1.379(5) .
C14 H14 0.9300 .
C14 N8 1.334(5) .
C15 H15 0.9300 .
C15 C16 1.389(5) .
C15 N8 1.334(4) .
C16 H16 0.9300 .
Fe1 N1 2.127(3) .
Fe1 N2 2.131(3) .
Fe1 N3 2.133(3) .
Fe1 N4 2.139(3) .
Fe1 N5 2.234(3) .
Fe1 N8 2.255(3) 8_556
N6 N7 1.406(4) .
N8 Fe1 2.255(3) 8_455
C17 H17 0.9300 .
C17 C18 1.375(5) .
C17 C22 1.306(11) .
C18 H18 0.9300 .
C18 C19 1.366(10) .
C19 H19 0.9300 .
C19 C20 1.385(5) .
C20 H20 0.9300 .
C20 C21 1.356(12) .
C21 H21 0.9300 .
C21 C22 1.384(5) .
C22 H22 0.9300 .
C25 C25 1.50(4) 2
C25 H25 0.9713 .
C25 C24 1.17(2) 2
C25 C24 1.3900 .
C25 C26 1.3900 .
C24 C25 1.17(2) 2
C24 C24 2.04(4) 2
C24 H24 1.0416 .
C24 C23 1.3900 .
C23 H23 0.9763 .
C23 C28 1.3900 .
C28 H28 0.9613 .
C28 C27 1.3900 .
C27 H27 1.0312 .
C27 C26 1.3900 .
C26 H26 0.9858 .

loop_
_geom_torsion_atom_site_label_1
_geom_torsion_atom_site_label_2
_geom_torsion_atom_site_label_3
_geom_torsion_atom_site_label_4
_geom_torsion
_geom_torsion_site_symmetry_1
_geom_torsion_site_symmetry_4
Ag1 C1 N1 Fe1 14(3) 6_566 .
C5 C6 C7 C8 -3.2(6) . .
C5 C6 C7 C10 173.8(4) . .
C6 C5 N5 C9 3.1(6) . .
C6 C5 N5 Fe1 -170.1(3) . .
C6 C7 C8 C9 2.8(6) . .
C6 C7 C10 N6 -23.6(6) . .
C6 C7 C10 O1 159.0(4) . .
C7 C8 C9 N5 0.5(7) . .
C7 C10 N6 N7 -176.1(4) . .
C7 C10 O1 C11 177.0(3) . .
C8 C7 C10 N6 153.3(4) . .
C8 C7 C10 O1 -24.2(5) . .
C8 C9 N5 C5 -3.5(6) . .
C8 C9 N5 Fe1 169.8(3) . .
C10 C7 C8 C9 -174.1(4) . .
C10 N6 N7 C11 -1.6(5) . .
C11 C12 C13 C14 -177.9(4) . .
C11 C12 C16 C15 178.5(4) . .
C12 C11 N7 N6 178.6(4) . .
C12 C11 O1 C10 -178.0(3) . .
C12 C13 C14 N8 -1.5(7) . .
C13 C12 C16 C15 -2.7(6) . .
C13 C14 N8 C15 -0.8(6) . .
C13 C14 N8 Fe1 174.3(3) . 8_455
C16 C12 C13 C14 3.2(6) . .
C16 C15 N8 C14 1.4(6) . .
C16 C15 N8 Fe1 -173.8(3) . 8_455
N5 C5 C6 C7 0.2(6) . .
N6 C10 O1 C11 -0.8(4) . .
N7 C11 C12 C13 -18.6(6) . .
N7 C11 C12 C16 160.2(4) . .
N7 C11 O1 C10 -0.3(4) . .
N8 C15 C16 C12 0.4(7) . .
O1 C10 N6 N7 1.5(5) . .
O1 C11 C12 C13 158.8(4) . .
O1 C11 C12 C16 -22.4(5) . .
O1 C11 N7 N6 1.1(5) . .
C17 C18 C19 C20 1.9(13) . .
C18 C17 C22 C21 1.6(13) . .
C18 C19 C20 C21 -0.4(14) . .
C19 C20 C21 C22 -0.6(14) . .
C20 C21 C22 C17 0.0(14) . .
C22 C17 C18 C19 -2.6(13) . .
C25 C25 C24 C24 -20.8(11) 2 2
C25 C25 C24 C23 -158.1(8) 2 .
C25 C25 C26 C27 48(4) 2 .
C25 C24 C23 C28 0.0 . .
C25 C24 C23 C28 -115(5) 2 .
C24 C25 C24 C25 20.8(11) 2 2
C24 C25 C24 C23 -137.3(8) 2 .
C24 C25 C26 C27 131.8(18) 2 .
C24 C25 C26 C27 0.0 . .
C24 C24 C23 C28 -35.8(19) 2 .
C24 C23 C28 C27 0.0 . .
C23 C28 C27 C26 0.0 . .
C28 C27 C26 C25 0.0 . .
C26 C25 C24 C25 158.1(8) . 2
C26 C25 C24 C24 137.3(8) . 2
C26 C25 C24 C23 0.0 . .
